data_7207689
loop_
_publ_author_name
'Perras, Fr\'ed\'eric A'
'Korobkov, Ilia'
'Bryce, David L.'

_publ_section_title
;
 (23)Na double-rotation NMR of sodium nucleotides leads to the discovery
 of a new dCMP hendecahydrate.
;
_journal_issue 14
_journal_name_full 'Physical chemistry chemical physics : PCCP'
_journal_page_first 4677
_journal_page_last 4681
_journal_paper_doi 10.1039/c2cp40273d
_journal_volume 14
_journal_year 2012
_chemical_absolute_configuration ad
_chemical_formula_sum 'C9 H34 N3 Na2 O18 P'
_chemical_formula_weight 549.34
_chemical_name_systematic
;
?
;
_space_group_IT_number 1
_symmetry_cell_setting triclinic
_symmetry_space_group_name_Hall 'P 1'
_symmetry_space_group_name_H-M 'P 1'
_atom_sites_solution_hydrogens geom
_atom_sites_solution_primary direct
_atom_sites_solution_secondary difmap
_audit_creation_method SHELXL-97
_cell_angle_alpha 102.112(5)
_cell_angle_beta 92.853(6)
_cell_angle_gamma 91.309(6)
_cell_formula_units_Z 2
_cell_length_a 7.3224(9)
_cell_length_b 10.0224(12)
_cell_length_c 16.631(2)
_cell_measurement_reflns_used 3678
_cell_measurement_temperature 200(2)
_cell_measurement_theta_max 28.36
_cell_measurement_theta_min 2.19
_cell_volume 1191.2(3)
_computing_cell_refinement 'APEX II, Bruker (2009)'
_computing_data_collection 'APEX II, Bruker (2009)'
_computing_data_reduction 'XPREP, Bruker (2009)'
_computing_molecular_graphics 'SHELXTL, Bruker (2004)'
_computing_publication_material 'SHELXTL, Bruker (2004)'
_computing_structure_refinement 'SHELXL-97 (Sheldrick, 2008)'
_computing_structure_solution 'SHELXS-97 (Sheldrick, 2008)'
_diffrn_ambient_temperature 200(2)
_diffrn_measured_fraction_theta_full 0.903
_diffrn_measured_fraction_theta_max 0.903
_diffrn_measurement_device_type 'Bruker APEX-II CCD'
_diffrn_measurement_method '\f and \w scans'
_diffrn_radiation_monochromator graphite
_diffrn_radiation_source 'fine-focus sealed tube'
_diffrn_radiation_type MoK\a
_diffrn_radiation_wavelength 0.71073
_diffrn_reflns_av_R_equivalents 0.0000
_diffrn_reflns_av_sigmaI/netI 0.0485
_diffrn_reflns_limit_h_max 9
_diffrn_reflns_limit_h_min -9
_diffrn_reflns_limit_k_max 13
_diffrn_reflns_limit_k_min -13
_diffrn_reflns_limit_l_max 22
_diffrn_reflns_limit_l_min 0
_diffrn_reflns_number 7378
_diffrn_reflns_theta_full 28.64
_diffrn_reflns_theta_max 28.64
_diffrn_reflns_theta_min 2.08
_exptl_absorpt_coefficient_mu 0.237
_exptl_absorpt_correction_T_max 0.9608
_exptl_absorpt_correction_T_min 0.9345
_exptl_absorpt_correction_type multi-scan
_exptl_absorpt_process_details 'SADABS, Bruker (2003)'
_exptl_crystal_colour colourless
_exptl_crystal_density_diffrn 1.532
_exptl_crystal_density_meas ?
_exptl_crystal_density_method 'not measured'
_exptl_crystal_description block
_exptl_crystal_F_000 580
_exptl_crystal_size_max 0.29
_exptl_crystal_size_mid 0.27
_exptl_crystal_size_min 0.17
_refine_diff_density_max 1.436
_refine_diff_density_min -0.519
_refine_diff_density_rms 0.090
_refine_ls_abs_structure_details 'Flack H D (1983), Acta Cryst. A39, 876-881'
_refine_ls_abs_structure_Flack 0.39(19)
_refine_ls_extinction_method none
_refine_ls_goodness_of_fit_ref 1.061
_refine_ls_hydrogen_treatment constr
_refine_ls_matrix_type full
_refine_ls_number_parameters 596
_refine_ls_number_reflns 5528
_refine_ls_number_restraints 3
_refine_ls_restrained_S_all 1.060
_refine_ls_R_factor_all 0.0632
_refine_ls_R_factor_gt 0.0568
_refine_ls_shift/su_max 0.001
_refine_ls_shift/su_mean 0.000
_refine_ls_structure_factor_coef Fsqd
_refine_ls_weighting_details 'calc w=1/[\s^2^(Fo^2^)+(0.0676P)^2^+2.2380P] where P=(Fo^2^+2Fc^2^)/3'
_refine_ls_weighting_scheme calc
_refine_ls_wR_factor_gt 0.1482
_refine_ls_wR_factor_ref 0.1544
_reflns_number_gt 5101
_reflns_number_total 5528
_reflns_threshold_expression >2sigma(I)
_cod_data_source_file c2cp40273d.txt
_cod_data_source_block db054_5
_cod_depositor_comments
;
The following automatic conversions were performed:

'_symmetry_cell_setting' value 'Triclinic' changed to 'triclinic'
according to /home/saulius/struct/CIF-dictionaries/cif_core.dic
dictionary named 'cif_core.dic' version 2.4.1 from 2010-06-29.

Automatic conversion script
Id: cif_fix_values 1715 2011-07-08 13:25:40Z adriana 

The following automatic conversions were performed:

'_exptl_crystal_density_meas' value 'n/a' was changed to '?' - the
value is perceived as not measured.

Automatic conversion script
Id: cif_fix_values 3008 2015-01-20 13:52:24Z robertas 
;
_cod_original_cell_volume 1191.2(2)
_cod_original_sg_symbol_H-M P1
_cod_database_code 7207689

loop_
_symmetry_equiv_pos_as_xyz
'x, y, z'

loop_
_atom_site_label
_atom_site_type_symbol
_atom_site_fract_x
_atom_site_fract_y
_atom_site_fract_z
_atom_site_U_iso_or_equiv
_atom_site_adp_type
_atom_site_occupancy
_atom_site_symmetry_multiplicity
_atom_site_calc_flag
_atom_site_refinement_flags
P1 P 0.26597(19) 0.97006(14) 0.43675(9) 0.0160(3) Uani 1 1 d .
O1 O -0.0254(6) 0.7431(5) 0.8318(3) 0.0250(10) Uani 1 1 d .
O2 O -0.3341(7) 0.9827(5) 0.6361(3) 0.0280(10) Uani 1 1 d .
H2A H -0.3835 1.0346 0.6085 0.034 Uiso 1 1 calc R
O3 O 0.0146(7) 0.8312(5) 0.6066(3) 0.0235(10) Uani 1 1 d .
O4 O 0.2763(7) 0.9756(5) 0.5356(3) 0.0225(10) Uani 1 1 d .
O5 O 0.3130(7) 0.8239(5) 0.4003(3) 0.0249(10) Uani 1 1 d .
O6 O 0.0761(7) 1.0105(5) 0.4112(3) 0.0227(10) Uani 1 1 d .
N1 N 0.1484(7) 0.7830(5) 0.7289(3) 0.0194(10) Uani 1 1 d .
N2 N 0.2783(8) 0.6992(6) 0.8416(3) 0.0220(11) Uani 1 1 d .
N3 N 0.5904(10) 0.6694(7) 0.8514(4) 0.0349(14) Uani 1 1 d .
H3B H 0.5778 0.6423 0.8978 0.042 Uiso 1 1 calc R
H3C H 0.6994 0.6729 0.8317 0.042 Uiso 1 1 calc R
O7 O 0.4158(7) 1.0707(5) 0.4232(3) 0.0255(11) Uani 1 1 d .
C1 C 0.1303(9) 0.7398(6) 0.8025(4) 0.0212(12) Uani 1 1 d .
C2 C 0.4427(9) 0.7055(7) 0.8102(4) 0.0237(13) Uani 1 1 d .
C3 C 0.4635(10) 0.7520(7) 0.7358(5) 0.0273(14) Uani 1 1 d .
H3A H 0.5808 0.7579 0.7146 0.033 Uiso 1 1 calc R
C4 C 0.3141(10) 0.7873(6) 0.6963(4) 0.0251(13) Uani 1 1 d .
H4A H 0.3242 0.8153 0.6455 0.030 Uiso 1 1 calc R
C5 C -0.0184(9) 0.8241(6) 0.6873(3) 0.0215(11) Uani 1 1 d .
H5A H -0.1195 0.7551 0.6869 0.026 Uiso 1 1 calc R
C6 C -0.0802(9) 0.9660(6) 0.7300(4) 0.0249(12) Uani 1 1 d .
H6A H -0.1791 0.9585 0.7675 0.030 Uiso 1 1 calc R
H6B H 0.0232 1.0217 0.7617 0.030 Uiso 1 1 calc R
C7 C -0.1490(9) 1.0266(6) 0.6577(4) 0.0228(11) Uani 1 1 d .
H7A H -0.1356 1.1285 0.6711 0.027 Uiso 1 1 calc R
C8 C -0.0225(8) 0.9643(6) 0.5910(3) 0.0195(11) Uani 1 1 d .
H8A H -0.0901 0.9529 0.5361 0.023 Uiso 1 1 calc R
C9 C 0.1511(9) 1.0485(6) 0.5903(4) 0.0227(12) Uani 1 1 d .
H9A H 0.1208 1.1344 0.5730 0.027 Uiso 1 1 calc R
H9B H 0.2095 1.0725 0.6467 0.027 Uiso 1 1 calc R
P2 P 0.24423(19) 0.16190(14) 1.08886(9) 0.0157(3) Uani 1 1 d .
O8 O 0.4861(7) 0.3827(5) 0.6863(3) 0.0243(10) Uani 1 1 d .
O9 O 0.3839(6) 0.1185(4) 0.8186(3) 0.0236(9) Uani 1 1 d .
O10 O 0.7846(6) 0.1757(5) 0.9069(3) 0.0255(10) Uani 1 1 d .
H10A H 0.8231 0.1012 0.9153 0.031 Uiso 1 1 calc R
O11 O 0.2558(7) 0.1541(5) 0.9912(3) 0.0209(9) Uani 1 1 d .
O12 O 0.1984(7) 0.3090(5) 1.1225(3) 0.0223(10) Uani 1 1 d .
O13 O 0.4265(7) 0.1216(5) 1.1215(3) 0.0221(10) Uani 1 1 d .
O14 O 0.0898(7) 0.0628(5) 1.0989(3) 0.0221(10) Uani 1 1 d .
N4 N 0.3055(8) 0.3209(5) 0.7809(3) 0.0218(10) Uani 1 1 d .
N5 N 0.1857(8) 0.4277(6) 0.6765(3) 0.0225(11) Uani 1 1 d .
N6 N -0.1212(9) 0.4673(7) 0.6689(4) 0.0277(12) Uani 1 1 d .
H6C H -0.1043 0.4980 0.6238 0.033 Uiso 1 1 calc R
H6D H -0.2312 0.4659 0.6877 0.033 Uiso 1 1 calc R
C10 C 0.3331(9) 0.3783(6) 0.7120(4) 0.0203(12) Uani 1 1 d .
C11 C 0.0176(9) 0.4238(6) 0.7078(4) 0.0192(12) Uani 1 1 d .
C12 C -0.0069(9) 0.3751(7) 0.7822(4) 0.0240(13) Uani 1 1 d .
H12A H -0.1210 0.3803 0.8073 0.029 Uiso 1 1 calc R
C13 C 0.1407(10) 0.3213(6) 0.8147(4) 0.0245(13) Uani 1 1 d .
H13A H 0.1283 0.2832 0.8619 0.029 Uiso 1 1 calc R
C14 C 0.4558(9) 0.2486(6) 0.8134(3) 0.0223(11) Uani 1 1 d .
H14A H 0.5594 0.2388 0.7758 0.027 Uiso 1 1 calc R
C15 C 0.5247(9) 0.3156(6) 0.9020(4) 0.0214(12) Uani 1 1 d .
H15A H 0.6213 0.3866 0.9027 0.026 Uiso 1 1 calc R
H15B H 0.4237 0.3563 0.9353 0.026 Uiso 1 1 calc R
C16 C 0.6013(8) 0.1922(6) 0.9328(4) 0.0199(11) Uani 1 1 d .
H16A H 0.5971 0.2049 0.9939 0.024 Uiso 1 1 calc R
C17 C 0.4715(8) 0.0738(5) 0.8874(3) 0.0174(10) Uani 1 1 d .
H17A H 0.5453 -0.0076 0.8662 0.021 Uiso 1 1 calc R
C18 C 0.3292(9) 0.0345(6) 0.9415(4) 0.0209(11) Uani 1 1 d .
H18A H 0.2291 -0.0205 0.9067 0.025 Uiso 1 1 calc R
H18B H 0.3849 -0.0222 0.9776 0.025 Uiso 1 1 calc R
Na1 Na 0.7723(4) 0.6536(3) 0.42107(18) 0.0267(6) Uani 1 1 d .
Na2 Na 0.7035(4) 0.8814(3) 0.23302(16) 0.0216(5) Uani 1 1 d .
Na3 Na 0.7451(4) 0.4856(3) 0.11561(19) 0.0277(6) Uani 1 1 d .
Na4 Na 0.8096(4) 0.2536(3) 0.29701(17) 0.0222(5) Uani 1 1 d .
O15 O 0.7428(7) 0.8741(5) 0.3804(3) 0.0251(10) Uani 1 1 d .
H15C H 0.6557 0.9373 0.4052 0.038 Uiso 1 1 d R
H15D H 0.8705 0.9134 0.3949 0.038 Uiso 1 1 d R
O16 O 0.9253(8) 0.5229(5) 0.5045(3) 0.0312(12) Uani 1 1 d .
H16B H 0.8941 0.4317 0.4758 0.047 Uiso 1 1 d R
H16C H 1.0611 0.5408 0.5058 0.047 Uiso 1 1 d R
O17 O 0.5448(7) 0.7326(5) 0.5147(3) 0.0274(11) Uani 1 1 d .
H17B H 0.4454 0.7580 0.4822 0.041 Uiso 1 1 d R
H17C H 0.6080 0.8161 0.5500 0.041 Uiso 1 1 d R
O18 O 1.0279(8) 0.6443(5) 0.3411(3) 0.0272(11) Uani 1 1 d .
H18C H 1.1274 0.7056 0.3648 0.041 Uiso 1 1 d R
H18D H 1.0658 0.5471 0.3344 0.041 Uiso 1 1 d R
O19 O 0.4192(7) 0.7632(5) 0.2385(3) 0.0268(11) Uani 1 1 d .
H19A H 0.3769 0.7862 0.2930 0.040 Uiso 1 1 d R
H19B H 0.3227 0.7815 0.1975 0.040 Uiso 1 1 d R
O20 O 0.6351(7) 0.8935(5) 0.0915(3) 0.0259(10) Uani 1 1 d .
H20A H 0.7210 0.9017 0.0513 0.039 Uiso 1 1 d R
H20B H 0.5498 0.9717 0.0985 0.039 Uiso 1 1 d R
O21 O 0.8858(7) 0.6850(5) 0.1935(3) 0.0273(11) Uani 1 1 d .
H21A H 0.9697 0.7197 0.1601 0.041 Uiso 1 1 d R
H21B H 0.9514 0.6678 0.2447 0.041 Uiso 1 1 d R
O22 O 0.4813(7) 0.4890(5) 0.1884(3) 0.0268(11) Uani 1 1 d .
H22A H 0.4779 0.5855 0.2081 0.040 Uiso 1 1 d R
H22B H 0.3738 0.4557 0.1488 0.040 Uiso 1 1 d R
O23 O 0.9669(7) 0.4074(5) 0.0173(3) 0.0258(10) Uani 1 1 d .
H23A H 0.9348 0.4857 -0.0039 0.039 Uiso 1 1 d R
H23B H 0.9194 0.3217 -0.0216 0.039 Uiso 1 1 d R
O24 O 0.5770(8) 0.6144(5) 0.0291(3) 0.0299(11) Uani 1 1 d .
H24A H 0.6101 0.7095 0.0422 0.045 Uiso 1 1 d R
H24B H 0.4426 0.6005 0.0133 0.045 Uiso 1 1 d R
O25 O 0.7652(7) 0.2578(5) 0.1479(3) 0.0252(10) Uani 1 1 d .
H25A H 0.8585 0.1945 0.1309 0.038 Uiso 1 1 d R
H25B H 0.6409 0.2139 0.1303 0.038 Uiso 1 1 d R
O26 O 0.9621(7) 0.0386(5) 0.2544(3) 0.0236(10) Uani 1 1 d .
H26A H 0.9320 -0.0554 0.2317 0.035 Uiso 1 1 d R
H26B H 1.0467 0.0763 0.2183 0.035 Uiso 1 1 d R
O27 O 0.5547(7) 0.0940(5) 0.2748(3) 0.0232(10) Uani 1 1 d .
H27A H 0.4674 0.1059 0.2324 0.035 Uiso 1 1 d R
H27B H 0.4909 0.0805 0.3247 0.035 Uiso 1 1 d R
O28 O 1.0908(7) 0.3706(5) 0.2856(3) 0.0257(11) Uani 1 1 d .
H28A H 1.1007 0.3364 0.2279 0.039 Uiso 1 1 d R
H28B H 1.2014 0.3474 0.3174 0.039 Uiso 1 1 d R
O29 O 0.8796(8) 0.2433(5) 0.4392(3) 0.0284(11) Uani 1 1 d .
H29A H 0.9439 0.1603 0.4265 0.043 Uiso 1 1 d R
H29B H 0.7840 0.2362 0.4795 0.043 Uiso 1 1 d R
O30 O 0.6303(7) 0.4532(5) 0.3376(3) 0.0260(10) Uani 1 1 d .
H30A H 0.5387 0.4236 0.3696 0.039 Uiso 1 1 d R
H30B H 0.5736 0.4699 0.2845 0.039 Uiso 1 1 d R
O31 O 0.2079(8) 0.6030(5) 0.9851(3) 0.0315(12) Uani 1 1 d .
H31A H 0.2051 0.6240 0.9316 0.047 Uiso 1 1 d R
H31B H 0.1150 0.5284 0.9866 0.047 Uiso 1 1 d R
O32 O 0.8691(7) 0.9453(5) 0.9677(3) 0.0253(10) Uani 1 1 d .
H32A H 0.9481 0.9925 1.0127 0.038 Uiso 1 1 d R
H32B H 0.9375 0.8736 0.9307 0.038 Uiso 1 1 d R
O33 O 0.6240(8) 0.1947(6) 0.5527(3) 0.0299(11) Uani 1 1 d .
H33A H 0.5711 0.2591 0.5952 0.045 Uiso 1 1 d R
H33B H 0.5266 0.1487 0.5108 0.045 Uiso 1 1 d R
O34 O 0.3469(8) 0.3311(5) 0.4029(3) 0.0290(11) Uani 1 1 d .
H34A H 0.3287 0.3960 0.4526 0.044 Uiso 1 1 d R
H34B H 0.3682 0.2386 0.4151 0.044 Uiso 1 1 d R
O35 O 0.1595(8) 0.8044(5) 0.1204(3) 0.0302(11) Uani 1 1 d .
H35A H 0.1988 0.7477 0.0711 0.045 Uiso 1 1 d R
H35B H 0.1436 0.9002 0.1126 0.045 Uiso 1 1 d R
O36 O 0.2989(8) 0.5277(6) 0.5375(3) 0.0316(12) Uani 1 1 d .
H36A H 0.2496 0.5093 0.5863 0.047 Uiso 1 1 d R
H36B H 0.4348 0.5160 0.5389 0.047 Uiso 1 1 d R

loop_
_atom_site_aniso_label
_atom_site_aniso_U_11
_atom_site_aniso_U_22
_atom_site_aniso_U_33
_atom_site_aniso_U_23
_atom_site_aniso_U_13
_atom_site_aniso_U_12
P1 0.0115(7) 0.0184(7) 0.0183(7) 0.0047(5) -0.0002(5) -0.0012(5)
O1 0.016(2) 0.032(2) 0.028(2) 0.0087(18) 0.0062(17) 0.0007(17)
O2 0.021(2) 0.036(3) 0.029(2) 0.0118(19) 0.0010(18) -0.0002(19)
O3 0.034(3) 0.0185(19) 0.0182(19) 0.0039(15) 0.0029(17) -0.0029(17)
O4 0.023(2) 0.029(2) 0.0155(19) 0.0052(17) 0.0024(17) 0.0029(18)
O5 0.023(3) 0.023(2) 0.028(2) 0.0044(19) -0.0014(19) 0.0023(19)
O6 0.018(2) 0.029(2) 0.023(2) 0.0089(18) -0.0017(17) 0.0010(18)
N1 0.016(3) 0.018(2) 0.025(2) 0.0064(18) 0.0050(19) -0.0001(18)
N2 0.021(3) 0.022(2) 0.023(2) 0.0025(19) 0.006(2) -0.003(2)
N3 0.024(3) 0.044(4) 0.036(3) 0.008(3) 0.002(2) 0.002(3)
O7 0.023(3) 0.032(3) 0.022(2) 0.0073(19) -0.0001(18) -0.011(2)
C1 0.026(3) 0.018(3) 0.020(3) 0.002(2) 0.005(2) -0.005(2)
C2 0.013(3) 0.021(3) 0.034(3) 0.001(2) 0.000(2) -0.003(2)
C3 0.017(3) 0.026(3) 0.039(4) 0.006(3) 0.008(3) -0.002(2)
C4 0.028(3) 0.021(3) 0.027(3) 0.006(2) 0.008(2) 0.000(2)
C5 0.024(3) 0.024(3) 0.018(2) 0.007(2) 0.004(2) 0.001(2)
C6 0.025(3) 0.028(3) 0.023(3) 0.006(2) 0.001(2) 0.006(2)
C7 0.022(3) 0.025(3) 0.020(2) 0.002(2) 0.003(2) 0.001(2)
C8 0.020(3) 0.019(2) 0.018(2) 0.0024(19) 0.000(2) -0.001(2)
C9 0.026(3) 0.018(3) 0.024(3) 0.003(2) 0.004(2) -0.001(2)
P2 0.0148(7) 0.0159(7) 0.0167(6) 0.0051(5) -0.0009(5) -0.0009(5)
O8 0.019(2) 0.032(2) 0.025(2) 0.0114(18) 0.0025(17) -0.0019(17)
O9 0.029(2) 0.0207(19) 0.0200(18) 0.0048(15) -0.0053(16) -0.0028(16)
O10 0.020(2) 0.026(2) 0.031(2) 0.0062(18) 0.0056(18) 0.0009(17)
O11 0.024(2) 0.021(2) 0.020(2) 0.0082(16) 0.0010(17) 0.0032(17)
O12 0.024(3) 0.019(2) 0.022(2) -0.0002(17) 0.0001(18) 0.0036(18)
O13 0.014(2) 0.025(2) 0.027(2) 0.0066(18) -0.0020(18) 0.0049(17)
O14 0.021(2) 0.021(2) 0.025(2) 0.0095(18) 0.0019(18) -0.0057(18)
N4 0.022(3) 0.024(2) 0.020(2) 0.0059(19) 0.0028(19) -0.0013(19)
N5 0.023(3) 0.024(2) 0.021(2) 0.0088(19) -0.001(2) -0.005(2)
N6 0.025(3) 0.033(3) 0.026(3) 0.009(2) -0.001(2) -0.003(2)
C10 0.026(3) 0.014(2) 0.020(3) 0.002(2) 0.002(2) -0.002(2)
C11 0.020(3) 0.015(2) 0.021(3) 0.001(2) -0.002(2) -0.002(2)
C12 0.015(3) 0.035(3) 0.023(3) 0.005(2) 0.006(2) 0.001(2)
C13 0.030(4) 0.024(3) 0.021(3) 0.006(2) 0.007(2) -0.007(2)
C14 0.025(3) 0.022(3) 0.019(3) 0.003(2) -0.003(2) 0.002(2)
C15 0.024(3) 0.014(2) 0.026(3) 0.004(2) -0.003(2) 0.002(2)
C16 0.015(3) 0.021(3) 0.022(3) 0.002(2) -0.002(2) 0.001(2)
C17 0.016(3) 0.018(2) 0.017(2) 0.0013(18) 0.0009(19) 0.0010(18)
C18 0.025(3) 0.016(2) 0.021(3) 0.002(2) 0.003(2) 0.000(2)
Na1 0.0278(16) 0.0225(13) 0.0307(13) 0.0069(10) 0.0052(11) 0.0003(11)
Na2 0.0210(14) 0.0207(12) 0.0231(12) 0.0051(9) -0.0001(10) 0.0009(10)
Na3 0.0252(15) 0.0237(13) 0.0333(14) 0.0031(11) 0.0047(11) -0.0005(11)
Na4 0.0198(14) 0.0202(12) 0.0262(13) 0.0044(10) 0.0001(10) -0.0015(10)
O15 0.020(3) 0.026(2) 0.031(2) 0.0101(19) -0.0024(19) -0.0033(19)
O16 0.034(3) 0.027(3) 0.033(3) 0.008(2) -0.003(2) -0.002(2)
O17 0.023(3) 0.027(3) 0.034(3) 0.010(2) 0.001(2) 0.0008(19)
O18 0.025(3) 0.025(2) 0.031(3) 0.005(2) 0.000(2) 0.000(2)
O19 0.023(3) 0.027(3) 0.030(2) 0.005(2) 0.001(2) -0.001(2)
O20 0.027(3) 0.024(2) 0.028(2) 0.0086(19) 0.003(2) 0.002(2)
O21 0.022(3) 0.026(2) 0.033(3) 0.004(2) 0.001(2) 0.0013(19)
O22 0.020(3) 0.025(2) 0.034(3) 0.004(2) 0.003(2) -0.0004(19)
O23 0.024(3) 0.024(2) 0.031(2) 0.0081(19) 0.003(2) 0.0037(19)
O24 0.028(3) 0.023(2) 0.037(3) 0.002(2) -0.003(2) 0.000(2)
O25 0.025(3) 0.024(2) 0.027(2) 0.0065(19) -0.0002(19) 0.0011(19)
O26 0.021(3) 0.022(2) 0.028(2) 0.0054(18) 0.0029(19) -0.0012(18)
O27 0.020(2) 0.027(2) 0.023(2) 0.0071(18) -0.0006(18) 0.0019(18)
O28 0.026(3) 0.024(2) 0.026(2) 0.0031(19) 0.0005(19) -0.003(2)
O29 0.031(3) 0.027(3) 0.028(2) 0.007(2) 0.003(2) 0.005(2)
O30 0.024(3) 0.025(2) 0.030(2) 0.009(2) 0.003(2) -0.0012(19)
O31 0.035(3) 0.028(3) 0.031(3) 0.006(2) -0.004(2) -0.002(2)
O32 0.021(2) 0.026(2) 0.027(2) 0.0029(18) 0.0010(18) -0.0026(18)
O33 0.026(3) 0.033(3) 0.027(2) 0.000(2) -0.002(2) 0.001(2)
O34 0.035(3) 0.025(2) 0.028(2) 0.0076(19) 0.000(2) 0.004(2)
O35 0.038(3) 0.027(3) 0.027(2) 0.007(2) 0.008(2) 0.000(2)
O36 0.041(3) 0.033(3) 0.021(2) 0.008(2) -0.001(2) -0.009(2)

loop_
_atom_type_symbol
_atom_type_description
_atom_type_scat_dispersion_real
_atom_type_scat_dispersion_imag
_atom_type_scat_source
C C 0.0033 0.0016 'International Tables Vol C Tables 4.2.6.8 and 6.1.1.4'
H H 0.0000 0.0000 'International Tables Vol C Tables 4.2.6.8 and 6.1.1.4'
N N 0.0061 0.0033 'International Tables Vol C Tables 4.2.6.8 and 6.1.1.4'
O O 0.0106 0.0060 'International Tables Vol C Tables 4.2.6.8 and 6.1.1.4'
Na Na 0.0362 0.0249 'International Tables Vol C Tables 4.2.6.8 and 6.1.1.4'
P P 0.1023 0.0942 'International Tables Vol C Tables 4.2.6.8 and 6.1.1.4'

loop_
_geom_angle_atom_site_label_1
_geom_angle_atom_site_label_2
_geom_angle_atom_site_label_3
_geom_angle
_geom_angle_site_symmetry_1
_geom_angle_site_symmetry_3
O6 P1 O5 115.1(3) . .
O6 P1 O7 112.3(3) . .
O5 P1 O7 111.2(3) . .
O6 P1 O4 108.8(3) . .
O5 P1 O4 103.1(3) . .
O7 P1 O4 105.5(3) . .
C5 O3 C8 111.5(5) . .
C9 O4 P1 123.3(4) . .
C4 N1 C1 120.9(6) . .
C4 N1 C5 121.0(5) . .
C1 N1 C5 118.1(5) . .
C2 N2 C1 119.3(6) . .
O1 C1 N2 121.8(6) . .
O1 C1 N1 118.2(6) . .
N2 C1 N1 120.0(6) . .
N3 C2 N2 118.7(7) . .
N3 C2 C3 120.0(7) . .
N2 C2 C3 121.2(6) . .
C4 C3 C2 118.6(6) . .
C3 C4 N1 119.9(6) . .
O3 C5 N1 110.3(5) . .
O3 C5 C6 106.7(5) . .
N1 C5 C6 112.2(5) . .
C7 C6 C5 102.8(5) . .
O2 C7 C8 111.7(5) . .
O2 C7 C6 109.0(5) . .
C8 C7 C6 101.9(5) . .
O3 C8 C9 112.0(5) . .
O3 C8 C7 104.6(5) . .
C9 C8 C7 113.8(5) . .
O4 C9 C8 111.2(5) . .
O12 P2 O13 114.2(3) . .
O12 P2 O14 111.9(3) . .
O13 P2 O14 111.6(3) . .
O12 P2 O11 103.5(3) . .
O13 P2 O11 108.0(3) . .
O14 P2 O11 106.9(3) . .
C14 O9 C17 110.3(4) . .
C18 O11 P2 118.5(4) . .
C13 N4 C10 122.0(6) . .
C13 N4 C14 118.7(5) . .
C10 N4 C14 119.1(5) . .
C10 N5 C11 120.8(6) . .
O8 C10 N5 122.3(6) . .
O8 C10 N4 119.9(6) . .
N5 C10 N4 117.8(6) . .
N6 C11 N5 118.1(6) . .
N6 C11 C12 120.8(6) . .
N5 C11 C12 121.1(6) . .
C13 C12 C11 116.8(6) . .
N4 C13 C12 121.1(6) . .
O9 C14 N4 106.9(5) . .
O9 C14 C15 105.0(5) . .
N4 C14 C15 113.7(5) . .
C16 C15 C14 101.4(5) . .
O10 C16 C15 107.4(5) . .
O10 C16 C17 111.9(5) . .
C15 C16 C17 102.4(5) . .
O9 C17 C18 110.0(5) . .
O9 C17 C16 106.8(4) . .
C18 C17 C16 112.9(5) . .
O11 C18 C17 110.6(4) . .
O18 Na1 O16 89.6(2) . .
O18 Na1 O30 93.7(2) . .
O16 Na1 O30 90.9(2) . .
O18 Na1 O17 162.7(2) . .
O16 Na1 O17 96.0(2) . .
O30 Na1 O17 102.6(2) . .
O18 Na1 O15 81.5(2) . .
O16 Na1 O15 148.0(2) . .
O30 Na1 O15 120.1(2) . .
O17 Na1 O15 85.1(2) . .
O18 Na1 Na4 72.86(15) . .
O16 Na1 Na4 68.96(15) . .
O30 Na1 Na4 30.70(15) . .
O17 Na1 Na4 124.47(16) . .
O15 Na1 Na4 135.16(17) . .
O19 Na2 O21 97.7(2) . .
O19 Na2 O26 166.3(2) . 1_565
O21 Na2 O26 93.7(2) . 1_565
O19 Na2 O27 89.1(2) . 1_565
O21 Na2 O27 173.1(2) . 1_565
O26 Na2 O27 79.45(18) 1_565 1_565
O19 Na2 O20 91.5(2) . .
O21 Na2 O20 92.0(2) . .
O26 Na2 O20 95.77(19) 1_565 .
O27 Na2 O20 88.8(2) 1_565 .
O19 Na2 O15 84.35(19) . .
O21 Na2 O15 92.1(2) . .
O26 Na2 O15 87.56(18) 1_565 .
O27 Na2 O15 87.53(19) 1_565 .
O20 Na2 O15 174.5(2) . .
O19 Na2 Na4 127.87(16) . 1_565
O21 Na2 Na4 133.94(15) . 1_565
O26 Na2 Na4 40.26(15) 1_565 1_565
O27 Na2 Na4 39.19(13) 1_565 1_565
O20 Na2 Na4 93.00(14) . 1_565
O15 Na2 Na4 86.72(14) . 1_565
O19 Na2 Na3 71.42(15) . .
O21 Na2 Na3 30.24(13) . .
O26 Na2 Na3 121.47(17) 1_565 .
O27 Na2 Na3 156.06(16) 1_565 .
O20 Na2 Na3 78.25(14) . .
O15 Na2 Na3 103.74(15) . .
Na4 Na2 Na3 159.50(9) 1_565 .
O21 Na3 O22 97.6(2) . .
O21 Na3 O23 102.4(2) . .
O22 Na3 O23 159.9(2) . .
O21 Na3 O24 91.2(2) . .
O22 Na3 O24 86.4(2) . .
O23 Na3 O24 95.0(2) . .
O21 Na3 O25 125.3(2) . .
O22 Na3 O25 81.9(2) . .
O23 Na3 O25 85.0(2) . .
O24 Na3 O25 142.7(2) . .
O21 Na3 Na2 31.24(15) . .
O22 Na3 Na2 75.01(15) . .
O23 Na3 Na2 124.15(16) . .
O24 Na3 Na2 68.84(14) . .
O25 Na3 Na2 139.54(17) . .
O21 Na3 Na4 96.08(17) . .
O22 Na3 Na4 69.67(17) . .
O23 Na3 Na4 105.96(16) . .
O24 Na3 Na4 155.68(19) . .
O25 Na3 Na4 32.42(13) . .
Na2 Na3 Na4 107.39(9) . .
O28 Na4 O27 163.9(2) . .
O28 Na4 O29 93.5(2) . .
O27 Na4 O29 96.32(19) . .
O28 Na4 O30 97.1(2) . .
O27 Na4 O30 95.4(2) . .
O29 Na4 O30 91.5(2) . .
O28 Na4 O26 88.5(2) . .
O27 Na4 O26 78.88(17) . .
O29 Na4 O26 89.1(2) . .
O30 Na4 O26 174.3(2) . .
O28 Na4 O25 83.01(19) . .
O27 Na4 O25 86.35(18) . .
O29 Na4 O25 175.0(2) . .
O30 Na4 O25 92.5(2) . .
O26 Na4 O25 87.19(19) . .
O28 Na4 Na2 127.32(16) . 1_545
O27 Na4 Na2 39.38(15) . 1_545
O29 Na4 Na2 93.45(14) . 1_545
O30 Na4 Na2 134.77(15) . 1_545
O26 Na4 Na2 39.51(13) . 1_545
O25 Na4 Na2 85.90(14) . 1_545
O28 Na4 Na1 72.22(15) . .
O27 Na4 Na1 122.57(17) . .
O29 Na4 Na1 76.61(15) . .
O30 Na4 Na1 30.14(13) . .
O26 Na4 Na1 154.98(16) . .
O25 Na4 Na1 105.56(15) . .
Na2 Na4 Na1 159.16(8) 1_545 .
O28 Na4 Na3 70.26(15) . .
O27 Na4 Na3 105.98(15) . .
O29 Na4 Na3 149.42(16) . .
O30 Na4 Na3 66.23(15) . .
O26 Na4 Na3 115.19(15) . .
O25 Na4 Na3 31.89(13) . .
Na2 Na4 Na3 117.06(7) 1_545 .
Na1 Na4 Na3 73.83(7) . .
Na1 O15 Na2 119.7(2) . .
Na3 O21 Na2 118.5(2) . .
Na3 O25 Na4 115.7(2) . .
Na2 O26 Na4 100.2(2) 1_545 .
Na4 O27 Na2 101.4(2) . 1_545
Na1 O30 Na4 119.2(2) . .

loop_
_geom_bond_atom_site_label_1
_geom_bond_atom_site_label_2
_geom_bond_distance
_geom_bond_site_symmetry_2
P1 O6 1.522(5) .
P1 O5 1.517(5) .
P1 O7 1.530(5) .
P1 O4 1.631(5) .
O1 C1 1.260(8) .
O2 C7 1.421(8) .
O3 C5 1.392(7) .
O3 C8 1.441(7) .
O4 C9 1.427(8) .
N1 C4 1.358(9) .
N1 C1 1.392(8) .
N1 C5 1.482(8) .
N2 C2 1.341(9) .
N2 C1 1.350(9) .
N3 C2 1.348(9) .
C2 C3 1.425(10) .
C3 C4 1.340(10) .
C5 C6 1.539(8) .
C6 C7 1.527(8) .
C7 C8 1.522(8) .
C8 C9 1.511(8) .
P2 O12 1.515(5) .
P2 O13 1.511(5) .
P2 O14 1.527(5) .
P2 O11 1.617(5) .
O8 C10 1.222(9) .
O9 C14 1.415(7) .
O9 C17 1.441(7) .
O10 C16 1.432(8) .
O11 C18 1.437(7) .
N4 C13 1.357(9) .
N4 C10 1.407(8) .
N4 C14 1.474(8) .
N5 C10 1.357(9) .
N5 C11 1.363(9) .
N6 C11 1.309(9) .
C11 C12 1.439(9) .
C12 C13 1.357(10) .
C14 C15 1.540(8) .
C15 C16 1.540(8) .
C16 C17 1.544(7) .
C17 C18 1.508(8) .
Na1 O18 2.342(7) .
Na1 O16 2.360(6) .
Na1 O30 2.373(6) .
Na1 O17 2.372(6) .
Na1 O15 2.455(6) .
Na1 Na4 4.127(4) .
Na2 O19 2.387(6) .
Na2 O21 2.398(6) .
Na2 O26 2.399(5) 1_565
Na2 O27 2.402(6) 1_565
Na2 O20 2.411(6) .
Na2 O15 2.470(6) .
Na2 Na4 3.711(3) 1_565
Na2 Na3 4.062(4) .
Na3 O21 2.328(5) .
Na3 O22 2.328(6) .
Na3 O23 2.389(6) .
Na3 O24 2.435(7) .
Na3 O25 2.458(6) .
Na3 Na4 4.193(4) .
Na4 O28 2.382(6) .
Na4 O27 2.393(5) .
Na4 O29 2.418(6) .
Na4 O30 2.413(6) .
Na4 O26 2.437(6) .
Na4 O25 2.495(6) .
Na4 Na2 3.711(3) 1_545
O26 Na2 2.399(5) 1_545
O27 Na2 2.402(6) 1_545

loop_
_geom_torsion_atom_site_label_1
_geom_torsion_atom_site_label_2
_geom_torsion_atom_site_label_3
_geom_torsion_atom_site_label_4
_geom_torsion
_geom_torsion_site_symmetry_1
_geom_torsion_site_symmetry_4
O6 P1 O4 C9 -18.6(6) . .
O5 P1 O4 C9 -141.2(5) . .
O7 P1 O4 C9 102.1(5) . .
C2 N2 C1 O1 -176.0(6) . .
C2 N2 C1 N1 2.3(8) . .
C4 N1 C1 O1 177.2(6) . .
C5 N1 C1 O1 -2.9(8) . .
C4 N1 C1 N2 -1.2(8) . .
C5 N1 C1 N2 178.8(5) . .
C1 N2 C2 N3 177.6(6) . .
C1 N2 C2 C3 -1.1(9) . .
N3 C2 C3 C4 -180.0(7) . .
N2 C2 C3 C4 -1.2(10) . .
C2 C3 C4 N1 2.4(10) . .
C1 N1 C4 C3 -1.3(9) . .
C5 N1 C4 C3 178.8(6) . .
C8 O3 C5 N1 -123.1(5) . .
C8 O3 C5 C6 -0.9(7) . .
C4 N1 C5 O3 14.7(7) . .
C1 N1 C5 O3 -165.2(5) . .
C4 N1 C5 C6 -104.2(6) . .
C1 N1 C5 C6 75.9(6) . .
O3 C5 C6 C7 22.0(6) . .
N1 C5 C6 C7 143.0(5) . .
C5 C6 C7 O2 85.1(6) . .
C5 C6 C7 C8 -33.1(6) . .
C5 O3 C8 C9 103.0(6) . .
C5 O3 C8 C7 -20.8(6) . .
O2 C7 C8 O3 -83.0(6) . .
C6 C7 C8 O3 33.3(6) . .
O2 C7 C8 C9 154.5(5) . .
C6 C7 C8 C9 -89.3(6) . .
P1 O4 C9 C8 83.5(6) . .
O3 C8 C9 O4 52.5(7) . .
C7 C8 C9 O4 170.9(5) . .
O12 P2 O11 C18 169.0(4) . .
O13 P2 O11 C18 47.6(5) . .
O14 P2 O11 C18 -72.7(5) . .
C11 N5 C10 O8 -178.6(6) . .
C11 N5 C10 N4 1.2(8) . .
C13 N4 C10 O8 175.9(6) . .
C14 N4 C10 O8 -9.1(8) . .
C13 N4 C10 N5 -3.9(8) . .
C14 N4 C10 N5 171.2(5) . .
C10 N5 C11 N6 -177.0(6) . .
C10 N5 C11 C12 3.9(9) . .
N6 C11 C12 C13 174.6(6) . .
N5 C11 C12 C13 -6.3(9) . .
C10 N4 C13 C12 1.3(9) . .
C14 N4 C13 C12 -173.7(6) . .
C11 C12 C13 N4 3.6(9) . .
C17 O9 C14 N4 -147.3(5) . .
C17 O9 C14 C15 -26.2(6) . .
C13 N4 C14 O9 47.7(7) . .
C10 N4 C14 O9 -127.5(5) . .
C13 N4 C14 C15 -67.7(7) . .
C10 N4 C14 C15 117.1(6) . .
O9 C14 C15 C16 37.1(6) . .
N4 C14 C15 C16 153.6(5) . .
C14 C15 C16 O10 84.6(5) . .
C14 C15 C16 C17 -33.4(6) . .
C14 O9 C17 C18 127.0(5) . .
C14 O9 C17 C16 4.1(6) . .
O10 C16 C17 O9 -95.4(5) . .
C15 C16 C17 O9 19.4(6) . .
O10 C16 C17 C18 143.6(5) . .
C15 C16 C17 C18 -101.6(6) . .
P2 O11 C18 C17 -131.1(4) . .
O9 C17 C18 O11 -76.8(6) . .
C16 C17 C18 O11 42.3(7) . .
O19 Na2 Na3 O21 -149.0(3) . .
O26 Na2 Na3 O21 25.7(3) 1_565 .
O27 Na2 Na3 O21 173.9(5) 1_565 .
O20 Na2 Na3 O21 115.4(3) . .
O15 Na2 Na3 O21 -69.9(3) . .
Na4 Na2 Na3 O21 49.2(4) 1_565 .
O19 Na2 Na3 O22 -14.0(2) . .
O21 Na2 Na3 O22 135.0(3) . .
O26 Na2 Na3 O22 160.7(2) 1_565 .
O27 Na2 Na3 O22 -51.1(4) 1_565 .
O20 Na2 Na3 O22 -109.7(2) . .
O15 Na2 Na3 O22 65.1(2) . .
Na4 Na2 Na3 O22 -175.9(3) 1_565 .
O19 Na2 Na3 O23 159.3(2) . .
O21 Na2 Na3 O23 -51.7(3) . .
O26 Na2 Na3 O23 -25.9(3) 1_565 .
O27 Na2 Na3 O23 122.2(4) 1_565 .
O20 Na2 Na3 O23 63.7(2) . .
O15 Na2 Na3 O23 -121.6(2) . .
Na4 Na2 Na3 O23 -2.5(4) 1_565 .
O19 Na2 Na3 O24 77.9(2) . .
O21 Na2 Na3 O24 -133.1(3) . .
O26 Na2 Na3 O24 -107.3(2) 1_565 .
O27 Na2 Na3 O24 40.8(4) 1_565 .
O20 Na2 Na3 O24 -17.7(2) . .
O15 Na2 Na3 O24 157.0(2) . .
Na4 Na2 Na3 O24 -83.9(3) 1_565 .
O19 Na2 Na3 O25 -71.4(3) . .
O21 Na2 Na3 O25 77.6(4) . .
O26 Na2 Na3 O25 103.3(3) 1_565 .
O27 Na2 Na3 O25 -108.5(4) 1_565 .
O20 Na2 Na3 O25 -167.1(3) . .
O15 Na2 Na3 O25 7.7(3) . .
Na4 Na2 Na3 O25 126.7(3) 1_565 .
O19 Na2 Na3 Na4 -76.58(17) . .
O21 Na2 Na3 Na4 72.4(3) . .
O26 Na2 Na3 Na4 98.15(19) 1_565 .
O27 Na2 Na3 Na4 -113.7(4) 1_565 .
O20 Na2 Na3 Na4 -172.24(16) . .
O15 Na2 Na3 Na4 2.52(18) . .
Na4 Na2 Na3 Na4 121.6(2) 1_565 .
O18 Na1 Na4 O28 13.6(2) . .
O16 Na1 Na4 O28 -82.8(2) . .
O30 Na1 Na4 O28 144.3(3) . .
O17 Na1 Na4 O28 -165.4(2) . .
O15 Na1 Na4 O28 71.7(3) . .
O18 Na1 Na4 O27 -159.3(2) . .
O16 Na1 Na4 O27 104.4(2) . .
O30 Na1 Na4 O27 -28.6(3) . .
O17 Na1 Na4 O27 21.7(3) . .
O15 Na1 Na4 O27 -101.2(3) . .
O18 Na1 Na4 O29 111.8(2) . .
O16 Na1 Na4 O29 15.4(2) . .
O30 Na1 Na4 O29 -117.6(3) . .
O17 Na1 Na4 O29 -67.3(2) . .
O15 Na1 Na4 O29 169.8(3) . .
O18 Na1 Na4 O30 -130.7(3) . .
O16 Na1 Na4 O30 132.9(3) . .
O17 Na1 Na4 O30 50.3(3) . .
O15 Na1 Na4 O30 -72.6(3) . .
O18 Na1 Na4 O26 54.9(4) . .
O16 Na1 Na4 O26 -41.5(4) . .
O30 Na1 Na4 O26 -174.4(5) . .
O17 Na1 Na4 O26 -124.2(4) . .
O15 Na1 Na4 O26 113.0(4) . .
O18 Na1 Na4 O25 -63.5(2) . .
O16 Na1 Na4 O25 -159.9(2) . .
O30 Na1 Na4 O25 67.1(3) . .
O17 Na1 Na4 O25 117.4(2) . .
O15 Na1 Na4 O25 -5.5(3) . .
O18 Na1 Na4 Na2 174.9(2) . 1_545
O16 Na1 Na4 Na2 78.5(3) . 1_545
O30 Na1 Na4 Na2 -54.4(3) . 1_545
O17 Na1 Na4 Na2 -4.1(4) . 1_545
O15 Na1 Na4 Na2 -127.0(3) . 1_545
O18 Na1 Na4 Na3 -60.34(16) . .
O16 Na1 Na4 Na3 -156.72(18) . .
O30 Na1 Na4 Na3 70.3(3) . .
O17 Na1 Na4 Na3 120.6(2) . .
O15 Na1 Na4 Na3 -2.3(2) . .
O21 Na3 Na4 O28 -47.1(2) . .
O22 Na3 Na4 O28 -143.0(2) . .
O23 Na3 Na4 O28 57.7(2) . .
O24 Na3 Na4 O28 -153.9(4) . .
O25 Na3 Na4 O28 109.4(3) . .
Na2 Na3 Na4 O28 -76.89(17) . .
O21 Na3 Na4 O27 149.4(2) . .
O22 Na3 Na4 O27 53.5(2) . .
O23 Na3 Na4 O27 -105.9(2) . .
O24 Na3 Na4 O27 42.6(4) . .
O25 Na3 Na4 O27 -54.1(3) . .
Na2 Na3 Na4 O27 119.59(16) . .
O21 Na3 Na4 O29 14.2(4) . .
O22 Na3 Na4 O29 -81.7(4) . .
O23 Na3 Na4 O29 118.9(4) . .
O24 Na3 Na4 O29 -92.6(5) . .
O25 Na3 Na4 O29 170.6(5) . .
Na2 Na3 Na4 O29 -15.6(4) . .
O21 Na3 Na4 O30 60.51(19) . .
O22 Na3 Na4 O30 -35.40(19) . .
O23 Na3 Na4 O30 165.2(2) . .
O24 Na3 Na4 O30 -46.3(4) . .
O25 Na3 Na4 O30 -143.0(3) . .
Na2 Na3 Na4 O30 30.70(16) . .
O21 Na3 Na4 O26 -125.6(2) . .
O22 Na3 Na4 O26 138.5(2) . .
O23 Na3 Na4 O26 -20.9(2) . .
O24 Na3 Na4 O26 127.6(4) . .
O25 Na3 Na4 O26 30.9(3) . .
Na2 Na3 Na4 O26 -155.40(15) . .
O21 Na3 Na4 O25 -156.4(3) . .
O22 Na3 Na4 O25 107.6(3) . .
O23 Na3 Na4 O25 -51.7(3) . .
O24 Na3 Na4 O25 96.8(5) . .
Na2 Na3 Na4 O25 173.7(3) . .
O21 Na3 Na4 Na2 -169.76(16) . 1_545
O22 Na3 Na4 Na2 94.33(16) . 1_545
O23 Na3 Na4 Na2 -65.03(17) . 1_545
O24 Na3 Na4 Na2 83.4(4) . 1_545
O25 Na3 Na4 Na2 -13.3(3) . 1_545
Na2 Na3 Na4 Na2 160.42(9) . 1_545
O21 Na3 Na4 Na1 29.41(18) . .
O22 Na3 Na4 Na1 -66.51(15) . .
O23 Na3 Na4 Na1 134.14(16) . .
O24 Na3 Na4 Na1 -77.4(4) . .
O25 Na3 Na4 Na1 -174.1(3) . .
Na2 Na3 Na4 Na1 -0.41(11) . .
O18 Na1 O15 Na2 60.2(3) . .
O16 Na1 O15 Na2 135.6(4) . .
O30 Na1 O15 Na2 -29.2(4) . .
O17 Na1 O15 Na2 -130.9(3) . .
Na4 Na1 O15 Na2 5.1(4) . .
O19 Na2 O15 Na1 65.2(3) . .
O21 Na2 O15 Na1 -32.3(3) . .
O26 Na2 O15 Na1 -125.9(3) 1_565 .
O27 Na2 O15 Na1 154.5(3) 1_565 .
O20 Na2 O15 Na1 107(2) . .
Na4 Na2 O15 Na1 -166.2(2) 1_565 .
Na3 Na2 O15 Na1 -4.1(3) . .
O22 Na3 O21 Na2 -43.6(3) . .
O23 Na3 O21 Na2 138.3(3) . .
O24 Na3 O21 Na2 42.9(3) . .
O25 Na3 O21 Na2 -129.0(3) . .
Na4 Na3 O21 Na2 -113.8(2) . .
O19 Na2 O21 Na3 29.5(3) . .
O26 Na2 O21 Na3 -158.2(3) 1_565 .
O27 Na2 O21 Na3 -159.0(17) 1_565 .
O20 Na2 O21 Na3 -62.3(3) . .
O15 Na2 O21 Na3 114.1(3) . .
Na4 Na2 O21 Na3 -158.41(17) 1_565 .
O21 Na3 O25 Na4 29.1(4) . .
O22 Na3 O25 Na4 -64.5(3) . .
O23 Na3 O25 Na4 130.7(3) . .
O24 Na3 O25 Na4 -137.6(3) . .
Na2 Na3 O25 Na4 -9.2(4) . .
O28 Na4 O25 Na3 -63.5(3) . .
O27 Na4 O25 Na3 128.7(3) . .
O29 Na4 O25 Na3 -109(2) . .
O30 Na4 O25 Na3 33.4(3) . .
O26 Na4 O25 Na3 -152.3(3) . .
Na2 Na4 O25 Na3 168.1(2) 1_545 .
Na1 Na4 O25 Na3 5.8(3) . .
O28 Na4 O26 Na2 -170.0(2) . 1_545
O27 Na4 O26 Na2 -0.1(2) . 1_545
O29 Na4 O26 Na2 96.5(2) . 1_545
O30 Na4 O26 Na2 0(2) . 1_545
O25 Na4 O26 Na2 -87.0(2) . 1_545
Na1 Na4 O26 Na2 151.0(3) . 1_545
Na3 Na4 O26 Na2 -102.71(18) . 1_545
O28 Na4 O27 Na2 39.3(9) . 1_545
O29 Na4 O27 Na2 -87.7(2) . 1_545
O30 Na4 O27 Na2 -179.82(19) . 1_545
O26 Na4 O27 Na2 0.1(2) . 1_545
O25 Na4 O27 Na2 88.0(2) . 1_545
Na1 Na4 O27 Na2 -165.86(12) . 1_545
Na3 Na4 O27 Na2 113.39(16) . 1_545
O18 Na1 O30 Na4 46.6(3) . .
O16 Na1 O30 Na4 -43.1(3) . .
O17 Na1 O30 Na4 -139.5(3) . .
O15 Na1 O30 Na4 128.9(3) . .
O28 Na4 O30 Na1 -34.1(3) . .
O27 Na4 O30 Na1 156.1(2) . .
O29 Na4 O30 Na1 59.6(3) . .
O26 Na4 O30 Na1 156(2) . .
O25 Na4 O30 Na1 -117.3(3) . .
Na2 Na4 O30 Na1 155.95(16) 1_545 .
Na3 Na4 O30 Na1 -98.8(3) . .
